data_2010174
loop_
_publ_author_name
'Ross, Jennifer-Nicola'
'Wardell, James L.'
'Ferguson, George'
'Low, John N.'

_publ_section_title
;
 Symmetrical tetrasubstituted tin compounds:
 tetrakis(2-methoxyphenyl)tin and tetrakis(2-methoxybenzyl)tin
;
_journal_issue 11
_journal_name_full 'Acta Crystallographica Section C'
_journal_page_first 1703
_journal_page_last 1707
_journal_paper_doi 10.1107/S0108270194006815
_journal_volume 50
_journal_year 1994
_chemical_formula_moiety 'C32 H36 O4 Sn '
_chemical_formula_sum 'C32 H36 O4 Sn'
_chemical_formula_weight 603.32
_chemical_name_common tetrakis(2-methoxybenzyl)tin
_chemical_name_systematic
;
tetrakis(2-methoxybenzyl)tin
;
_space_group_IT_number 114
_symmetry_cell_setting tetragonal
_symmetry_space_group_name_Hall 'P -4 2n'
_symmetry_space_group_name_H-M 'P -4 21 c'
_cell_angle_alpha 90.0
_cell_angle_beta 90.0
_cell_angle_gamma 90.0
_cell_formula_units_Z 2
_cell_length_a 14.2266(17)
_cell_length_b 14.2266(17)
_cell_length_c 7.3943(7)
_cell_measurement_reflns_used 25
_cell_measurement_temperature 293
_cell_measurement_theta_max 14.75
_cell_measurement_theta_min 12.50
_cell_volume 1496.6(3)
_computing_cell_refinement 'Enraf-Nonius CELDIM'
_computing_data_collection 'Enraf-Nonius CAD4'
_computing_data_reduction 'NRCVAX DATRD2'
_computing_molecular_graphics NRCVAX
_computing_publication_material 'NRCVAX TABLES (Jan. 94 Version)'
_computing_structure_refinement 'NRCVAX LSTSQ'
_computing_structure_solution 'Heavy-atom method and NRCVAX'
_diffrn_ambient_temperature 293
_diffrn_measurement_device 'Enraf-Nonius CAD-4'
_diffrn_measurement_method '\q/2\q scan b/P/b '
_diffrn_radiation_monochromator graphite
_diffrn_radiation_source 'xray tube'
_diffrn_radiation_type 'Molybdenum K\a'
_diffrn_radiation_wavelength 0.71067
_diffrn_reflns_av_R_equivalents 0.018
_diffrn_reflns_limit_h_max 19
_diffrn_reflns_limit_h_min -19
_diffrn_reflns_limit_k_max 19
_diffrn_reflns_limit_k_min 0
_diffrn_reflns_limit_l_max 10
_diffrn_reflns_limit_l_min 0
_diffrn_reflns_number 4687
_diffrn_reflns_theta_max 29.90
_diffrn_reflns_theta_min 2.00
_diffrn_standards_decay_% 2.5
_diffrn_standards_interval_time 60
_diffrn_standards_number 3
_exptl_absorpt_coefficient_mu 0.84
_exptl_absorpt_correction_T_max 0.8165
_exptl_absorpt_correction_T_min 0.6540
_exptl_absorpt_correction_type empirical
_exptl_crystal_colour colourless
_exptl_crystal_density_diffrn 1.339
_exptl_crystal_description plate
_exptl_crystal_F_000 620
_exptl_crystal_size_max 0.40
_exptl_crystal_size_mid 0.30
_exptl_crystal_size_min 0.20
_refine_diff_density_max 0.16
_refine_diff_density_min -0.57
_refine_ls_abs_structure_Rogers 1.000
_refine_ls_goodness_of_fit_obs 1.05
_refine_ls_hydrogen_treatment 'H atoms refined as riding (C-H 0.95\%A)'
_refine_ls_matrix_type full
_refine_ls_number_parameters 84
_refine_ls_number_reflns 1425
_refine_ls_R_factor_all 0.049
_refine_ls_R_factor_obs 0.025
_refine_ls_shift/esd_max 0.001
_refine_ls_structure_factor_coef F
_refine_ls_weighting_details 'w = 1/[\s^2^(F)+0.0008F^2^]'
_refine_ls_weighting_scheme calc
_refine_ls_wR_factor_all 0.047
_refine_ls_wR_factor_obs 0.037
_reflns_number_observed 1425
_reflns_number_total 2182
_reflns_observed_criterion 'Inet > 2.5\s(Inet)'
_cod_data_source_file ha1113.cif
_cod_data_source_block II
_cod_depositor_comments
;
The following automatic conversions were performed:
'_symmetry_cell_setting' value 'Tetragonal' changed to 'tetragonal'
according to '/home/saulius/struct/CIF-dictionaries/cif_core.dic'
dictionary named 'cif_core.dic' version 2.4.1 from 2010-06-29.

Automatic conversion script
Id: cif_fix_enum 1527 2010-12-29 10:47:43Z saulius 

The following automatic conversions were performed:

'_symmetry_cell_setting' value 'Tetragonal' changed to 'tetragonal'
according to /home/saulius/struct/CIF-dictionaries/cif_core.dic
dictionary named 'cif_core.dic' version 2.4.1 from 2010-06-29.

Automatic conversion script
Id: cif_fix_values 1715 2011-07-08 13:25:40Z adriana 

The following automatic conversions were performed:

'_refine_ls_weighting_scheme' value '1/[\s^2^(F)+0.0008F^2^]' was
changed to 'calc'. New tag '_refine_ls_weighting_details' was
created. The value of the new tag was set to 'w =
1/[\s^2^(F)+0.0008F^2^]'.

Automatic conversion script
Id: cif_fix_values 3143 2015-03-26 13:38:13Z robertas 
;
_cod_original_cell_volume 1496.6(2)
_cod_original_formula_sum 'C32 H36 O4 Sn '
_cod_database_code 2010174

loop_
_symmetry_equiv_pos_as_xyz
x,y,z
y,-x,-z
-x,-y,z
-y,x,-z
1/2-x,1/2+y,1/2-z
1/2-y,1/2-x,1/2+z
1/2+x,1/2-y,1/2-z
1/2+y,1/2+x,1/2+z

loop_
_atom_site_aniso_label
_atom_site_aniso_U_11
_atom_site_aniso_U_22
_atom_site_aniso_U_33
_atom_site_aniso_U_12
_atom_site_aniso_U_13
_atom_site_aniso_U_23
_atom_site_aniso_type_symbol
Sn1 0.05471(16) 0.05471 0.0643(2) 0.0 0.0 0.0 Sn
O21 0.086(2) 0.115(3) 0.096(3) -0.0328(19) -0.0192(19) 0.018(2) O
C11 0.061(2) 0.083(3) 0.084(3) -0.0074(18) 0.014(2) -0.023(2) C
C1 0.080(2) 0.071(2) 0.068(2) -0.0009(17) 0.0180(18) -0.0192(19) C
C2 0.100(3) 0.075(2) 0.065(2) -0.027(2) 0.011(2) -0.005(2) C
C3 0.138(4) 0.105(4) 0.091(4) -0.050(3) 0.013(3) -0.012(3) C
C4 0.200(7) 0.074(3) 0.142(6) -0.042(4) 0.033(6) -0.017(4) C
C5 0.196(6) 0.069(3) 0.135(5) 0.028(4) 0.023(5) -0.006(3) C
C6 0.124(4) 0.083(3) 0.104(4) 0.029(3) 0.013(3) -0.021(3) C
C21 0.090(3) 0.199(7) 0.095(5) -0.044(4) -0.021(3) 0.033(5) C

loop_
_atom_site_label
_atom_site_fract_x
_atom_site_fract_y
_atom_site_fract_z
_atom_site_U_iso_or_equiv
_atom_site_thermal_displace_type
_atom_site_calc_flag
_atom_site_refinement_flags
_atom_site_type_symbol
Sn1 0.0 0.0 0.0 0.0579(2) Uani ? S Sn
O21 -0.1009(3) -0.1251(3) -0.3107(7) 0.099(2) Uani ? . O
C11 0.0703(3) -0.1021(3) -0.1697(8) 0.076(2) Uani ? . C
C1 0.0247(3) -0.1956(3) -0.1666(6) 0.073(2) Uani ? . C
C2 -0.0639(3) -0.2057(3) -0.2422(7) 0.080(2) Uani ? . C
C3 -0.1104(4) -0.2919(4) -0.2441(9) 0.112(4) Uani ? . C
C4 -0.0665(6) -0.3671(4) -0.1648(12) 0.138(6) Uani ? . C
C5 0.0186(6) -0.3598(4) -0.0856(12) 0.133(5) Uani ? . C
C6 0.0643(3) -0.2740(3) -0.0870(8) 0.104(3) Uani ? . C
C21 -0.1945(4) -0.1274(7) -0.3859(9) 0.128(5) Uani ? . C
H11A 0.134 -0.106 -0.131 0.0863 Uiso ? . H
H11B 0.071 -0.079 -0.290 0.0863 Uiso ? . H
H3 -0.169 -0.302 -0.302 0.1217 Uiso ? . H
H4 -0.092 -0.429 -0.156 0.1484 Uiso ? . H
H5 0.049 -0.409 -0.023 0.1434 Uiso ? . H
H6 0.124 -0.270 -0.031 0.1136 Uiso ? . H
H21A -0.214 -0.067 -0.428 0.1380 Uiso ? . H
H21B -0.197 -0.175 -0.475 0.1380 Uiso ? . H
H21C -0.234 -0.148 -0.290 0.1380 Uiso ? . H

loop_
_atom_type_symbol
_atom_type_scat_dispersion_real
_atom_type_scat_dispersion_imag
_atom_type_scat_source
C 0.002 0.002 'International Tables Vol. IV Table 2.2B'
H 0.000 0.000 'International Tables Vol. IV Table 2.2B'
O 0.008 0.006 'International Tables Vol. IV Table 2.2B'
Sn -0.873 1.424 'International Tables Vol. IV Table 2.2B'

loop_
_geom_angle_atom_site_label_1
_geom_angle_atom_site_label_2
_geom_angle_atom_site_label_3
_geom_angle_site_symmetry_3
_geom_angle
_geom_angle_publ_flag
C11 Sn1 C11 2_555 109.6(2) yes
C11 Sn1 C11 3_555 109.1(2) yes
C2 O21 C21 . 118.8(6) yes
Sn1 C11 C1 . 113.1(3) yes
C11 C1 C2 . 119.0(5) yes
C11 C1 C6 . 123.7(5) yes
C2 C1 C6 . 117.3(5) no
O21 C2 C1 . 114.5(5) yes
O21 C2 C3 . 123.7(6) yes
C1 C2 C3 . 121.8(6) no
C2 C3 C4 . 117.8(7) no
C3 C4 C5 . 122.3(6) no
C4 C5 C6 . 119.2(7) no
C1 C6 C5 . 121.6(7) no

loop_
_geom_bond_atom_site_label_1
_geom_bond_atom_site_label_2
_geom_bond_site_symmetry_1
_geom_bond_site_symmetry_2
_geom_bond_distance
_geom_bond_publ_flag
Sn1 C11 . . 2.165(5) yes
O21 C2 . . 1.360(8) yes
O21 C21 . . 1.444(8) yes
C11 C1 . . 1.480(7) yes
C1 C2 . . 1.387(8) no
C1 C6 . . 1.380(8) no
C2 C3 . . 1.394(8) no
C3 C4 . . 1.370(15) no
C4 C5 . . 1.349(17) no
C5 C6 . . 1.383(11) no

loop_
_geom_contact_atom_site_label_1
_geom_contact_atom_site_label_2
_geom_contact_distance
_geom_contact_site_symmetry_2
_geom_contact_publ_flag
O21 O21 4.573(9) 3_555 no
O21 O21 5.619(9) 2_555 no

loop_
_geom_torsion_atom_site_label_1
_geom_torsion_atom_site_label_2
_geom_torsion_atom_site_label_3
_geom_torsion_atom_site_label_4
_geom_torsion
_geom_torsion_publ_flag
C21 O21 C2 C1 -177.5(11) no
C21 O21 C2 C3 1.6(7) no
Sn1 C11 C1 C2 67.6(5) no
Sn1 C11 C1 C6 -110.3(7) no
C11 C1 C2 O21 -1.0(5) no
C11 C1 C2 C3 179.8(10) no
C6 C1 C2 O21 177.0(10) no
C6 C1 C2 C3 -2.2(6) no
C11 C1 C6 C5 179.3(11) no
C2 C1 C6 C5 1.3(6) no
O21 C2 C3 C4 -177.7(13) no
C1 C2 C3 C4 1.4(6) no
C2 C3 C4 C5 0.4(7) no
C3 C4 C5 C6 -1.2(6) no
C4 C5 C6 C1 0.3(7) no
